data_2240947
loop_
_publ_author_name
'Al-Alshaikh, Monirah A.'
'El-Emam, Ali A.'
'Al-Deeb, Omar A.'
'Abdelbaky, Mohammed S. M.'
'Garcia-Granda, Santiago'

_publ_section_title
;
 Crystal structures of 4-phenylpiperazin-1-ium
 6-chloro-5-ethyl-2,4-dioxopyrimidin-1-ide and 4-phenylpiperazin-1-ium
 6-chloro-5-isopropyl-2,4-dioxopyrimidin-1-ide
;
_journal_issue 8
_journal_name_full 'Acta Crystallographica Section E'
_journal_page_first 956
_journal_page_last 959
_journal_paper_doi 10.1107/S2056989015013298
_journal_volume 71
_journal_year 2015
_chemical_formula_iupac 'C10 H15 N2 +, C7 H8 Cl N2 O2 -'
_chemical_formula_moiety 'C10 H15 N2 +, C7 H8 Cl N2 O2 -'
_chemical_formula_sum 'C17 H23 Cl N4 O2'
_chemical_formula_weight 350.84
_chemical_name_systematic
;
4-Phenylpiperazin-1-ium
6-chloro-5-isopropyl-2,4-dioxopyrimidin-1-ide
;
_space_group_crystal_system monoclinic
_space_group_IT_number 15
_space_group_name_Hall '-I 2ya'
_space_group_name_H-M_alt 'I 1 2/a 1'
_symmetry_space_group_name_Hall '-I 2ya'
_symmetry_space_group_name_H-M 'I 1 2/a 1'
_atom_sites_solution_hydrogens geom
_audit_creation_method SHELXL-2014/7
_cell_angle_alpha 90
_cell_angle_beta 90.6390(10)
_cell_angle_gamma 90
_cell_formula_units_Z 8
_cell_length_a 20.5012(3)
_cell_length_b 7.45650(10)
_cell_length_c 23.1414(3)
_cell_measurement_reflns_used 6927
_cell_measurement_temperature 100.5(4)
_cell_measurement_theta_max 69.954
_cell_measurement_theta_min 3.799
_cell_volume 3537.34(8)
_computing_cell_refinement
;
CrysAlis PRO (Agilent, 2014)
;
_computing_data_collection
;
CrysAlis PRO (Agilent, 2014)
;
_computing_data_reduction
;
CrysAlis PRO (Agilent, 2014)
;
_computing_molecular_graphics
;
Mercury (Macrae <i>et al.</i>,  2008)
;
_computing_publication_material
;
SHELXL2014 (Sheldrick, 2015), PLATON (Spek, 2009) and
publCIF (Westrip, 2010)
;
_computing_structure_refinement
;
SHELXL2014 (Sheldrick, 2015)
;
_computing_structure_solution
;
SIR2011 (Burla <i>et al.</i>,  2012)
;
_diffrn_ambient_temperature 100.5(4)
_diffrn_detector_area_resol_mean 10.2673
_diffrn_measured_fraction_theta_full 1.000
_diffrn_measured_fraction_theta_max 0.985
_diffrn_measurement_device_type 'Agilent Xcalibur Ruby Gemini'
_diffrn_measurement_method '\w scans'
_diffrn_radiation_type CuK\a
_diffrn_radiation_wavelength 1.5418
_diffrn_reflns_av_R_equivalents 0.0685
_diffrn_reflns_limit_h_max 25
_diffrn_reflns_limit_h_min -24
_diffrn_reflns_limit_k_max 7
_diffrn_reflns_limit_k_min -9
_diffrn_reflns_limit_l_max 28
_diffrn_reflns_limit_l_min -27
_diffrn_reflns_number 13174
_diffrn_reflns_theta_full 67.500
_diffrn_reflns_theta_max 70.572
_diffrn_reflns_theta_min 3.820
_exptl_absorpt_coefficient_mu 2.054
_exptl_absorpt_correction_T_max 0.828
_exptl_absorpt_correction_T_min 0.760
_exptl_absorpt_correction_type multi-scan
_exptl_absorpt_process_details
;
(CrysAlis PRO; Agilent, 2014)
;
_exptl_crystal_colour colourless
_exptl_crystal_density_diffrn 1.318
_exptl_crystal_density_method 'not measured'
_exptl_crystal_description prism
_exptl_crystal_F_000 1488
_exptl_crystal_size_max 0.34
_exptl_crystal_size_mid 0.131
_exptl_crystal_size_min 0.0919
_refine_diff_density_max 0.551
_refine_diff_density_min -0.559
_refine_ls_extinction_method none
_refine_ls_goodness_of_fit_ref 1.031
_refine_ls_hydrogen_treatment constr
_refine_ls_matrix_type full
_refine_ls_number_parameters 217
_refine_ls_number_reflns 3346
_refine_ls_number_restraints 0
_refine_ls_restrained_S_all 1.031
_refine_ls_R_factor_all 0.0501
_refine_ls_R_factor_gt 0.0443
_refine_ls_shift/su_max 0.000
_refine_ls_shift/su_mean 0.000
_refine_ls_structure_factor_coef Fsqd
_refine_ls_weighting_details 'w=1/[\s^2^(Fo^2^)+(0.0585P)^2^+3.6877P] where P=(Fo^2^+2Fc^2^)/3'
_refine_ls_weighting_scheme calc
_refine_ls_wR_factor_gt 0.1158
_refine_ls_wR_factor_ref 0.1221
_reflns_number_gt 2926
_reflns_number_total 3396
_reflns_threshold_expression 'I > 2\s(I)'
_cod_data_source_file su5162sup1.cif
_cod_data_source_block II
_cod_database_code 2240947
_shelx_space_group_comment
;
The symmetry employed for this shelxl refinement is uniquely defined
by the following loop, which should always be used as a source of
symmetry information in preference to the above space-group names.
They are only intended as comments.
;

loop_
_space_group_symop_operation_xyz
'x, y, z'
'-x+1/2, y, -z'
'x+1/2, y+1/2, z+1/2'
'-x+1, y+1/2, -z+1/2'
'-x, -y, -z'
'x-1/2, -y, z'
'-x+1/2, -y+1/2, -z+1/2'
'x, -y+1/2, z+1/2'

loop_
_atom_site_type_symbol
_atom_site_label
_atom_site_fract_x
_atom_site_fract_y
_atom_site_fract_z
_atom_site_U_iso_or_equiv
_atom_site_adp_type
_atom_site_calc_flag
_atom_site_occupancy
Cl Cl1 0.43825(2) 0.80800(7) 0.38729(2) 0.03420(17) Uani d 1
O O1 0.42855(6) 1.32956(18) 0.26398(6) 0.0286(3) Uani d 1
O O2 0.23184(6) 1.07264(19) 0.29852(6) 0.0288(3) Uani d 1
N N3 0.33106(7) 1.1946(2) 0.28125(6) 0.0227(3) Uani d 1
H H3 0.3124 1.2711 0.2587 0.027 Uiso calc 1
N N4 0.42771(7) 1.0889(2) 0.32365(6) 0.0228(3) Uani d 1
N N2 0.56397(7) 1.1049(2) 0.31180(6) 0.0246(3) Uani d 1
H H3N 0.5734 1.0238 0.2849 0.029 Uiso calc 1
H H2N 0.5208 1.1087 0.3152 0.029 Uiso calc 1
C C11 0.39765(9) 1.2092(2) 0.28906(7) 0.0228(4) Uani d 1
N N1 0.60877(7) 1.3622(2) 0.39443(6) 0.0230(3) Uani d 1
C C2 0.58171(9) 1.1911(2) 0.41332(8) 0.0237(4) Uani d 1
H H2A 0.5352 1.2036 0.4195 0.028 Uiso calc 1
H H2B 0.6020 1.1556 0.4496 0.028 Uiso calc 1
C C4 0.58796(10) 1.2834(3) 0.29310(8) 0.0271(4) Uani d 1
H H4A 0.5649 1.3201 0.2582 0.032 Uiso calc 1
H H4B 0.6341 1.2760 0.2845 0.032 Uiso calc 1
C C14 0.39071(9) 0.9583(2) 0.34646(7) 0.0236(4) Uani d 1
C C12 0.29194(9) 1.0666(3) 0.30679(7) 0.0232(4) Uani d 1
C C6 0.58544(9) 1.4868(3) 0.49109(8) 0.0273(4) Uani d 1
H H6 0.5581 1.3906 0.4992 0.033 Uiso calc 1
C C13 0.32496(9) 0.9324(2) 0.34113(7) 0.0231(4) Uani d 1
C C3 0.59378(9) 1.0490(3) 0.36799(8) 0.0245(4) Uani d 1
H H3A 0.6403 1.0318 0.3634 0.029 Uiso calc 1
H H3B 0.5750 0.9361 0.3802 0.029 Uiso calc 1
C C10 0.65511(9) 1.6458(3) 0.42609(8) 0.0272(4) Uani d 1
H H10 0.6749 1.6571 0.3903 0.033 Uiso calc 1
C C15 0.28407(10) 0.7802(3) 0.36508(8) 0.0286(4) Uani d 1
H H15 0.2393 0.8063 0.3523 0.034 Uiso calc 1
C C5 0.61534(9) 1.4980(2) 0.43717(8) 0.0224(4) Uani d 1
C C8 0.63624(10) 1.7627(3) 0.52142(9) 0.0341(5) Uani d 1
H H8 0.6436 1.8500 0.5494 0.041 Uiso calc 1
C C1 0.57729(9) 1.4207(3) 0.34016(7) 0.0249(4) Uani d 1
H H1A 0.5953 1.5352 0.3284 0.030 Uiso calc 1
H H1B 0.5309 1.4365 0.3462 0.030 Uiso calc 1
C C7 0.59623(10) 1.6182(3) 0.53262(8) 0.0332(5) Uani d 1
H H7 0.5763 1.6088 0.5684 0.040 Uiso calc 1
C C9 0.66531(10) 1.7757(3) 0.46790(9) 0.0320(5) Uani d 1
H H9 0.6921 1.8731 0.4599 0.038 Uiso calc 1
C C16 0.28114(10) 0.7739(3) 0.43025(8) 0.0310(4) Uani d 1
H H16A 0.2708 0.8909 0.4448 0.047 Uiso calc 1
H H16B 0.2481 0.6902 0.4418 0.047 Uiso calc 1
H H16C 0.3227 0.7365 0.4456 0.047 Uiso calc 1
C C17 0.30027(12) 0.6004(3) 0.33815(9) 0.0394(5) Uani d 1
H H17A 0.3015 0.6125 0.2969 0.059 Uiso calc 1
H H17B 0.3421 0.5605 0.3522 0.059 Uiso calc 1
H H17C 0.2675 0.5143 0.3483 0.059 Uiso calc 1

loop_
_atom_site_aniso_label
_atom_site_aniso_U_11
_atom_site_aniso_U_22
_atom_site_aniso_U_33
_atom_site_aniso_U_12
_atom_site_aniso_U_13
_atom_site_aniso_U_23
Cl1 0.0307(3) 0.0306(3) 0.0413(3) 0.00185(19) 0.0001(2) 0.0141(2)
O1 0.0225(7) 0.0278(7) 0.0355(7) -0.0043(6) 0.0020(5) 0.0107(6)
O2 0.0210(6) 0.0341(8) 0.0313(7) -0.0042(6) 0.0017(5) 0.0053(6)
N3 0.0210(7) 0.0233(8) 0.0238(7) -0.0013(6) 0.0012(6) 0.0032(6)
N4 0.0233(7) 0.0211(8) 0.0239(7) 0.0003(6) 0.0022(6) 0.0025(6)
N2 0.0227(7) 0.0256(8) 0.0255(7) 0.0009(7) 0.0023(6) -0.0055(6)
C11 0.0238(9) 0.0216(9) 0.0231(8) -0.0010(7) 0.0033(7) -0.0021(7)
N1 0.0261(8) 0.0203(8) 0.0225(7) 0.0005(6) 0.0007(6) 0.0002(6)
C2 0.0254(9) 0.0221(9) 0.0235(8) 0.0009(7) 0.0020(7) 0.0010(7)
C4 0.0302(10) 0.0284(10) 0.0226(9) -0.0025(8) 0.0023(7) -0.0003(8)
C14 0.0295(9) 0.0207(9) 0.0206(8) 0.0023(8) 0.0024(7) -0.0001(7)
C12 0.0255(9) 0.0244(9) 0.0198(8) -0.0036(8) 0.0043(7) -0.0030(7)
C6 0.0300(10) 0.0248(10) 0.0273(9) -0.0002(8) 0.0003(8) -0.0004(8)
C13 0.0287(9) 0.0209(9) 0.0198(8) -0.0031(8) 0.0042(7) -0.0022(7)
C3 0.0231(9) 0.0221(9) 0.0284(9) 0.0017(7) 0.0017(7) -0.0005(7)
C10 0.0241(9) 0.0254(10) 0.0322(10) 0.0019(8) 0.0017(7) -0.0005(8)
C15 0.0317(10) 0.0262(10) 0.0279(9) -0.0059(8) 0.0039(8) 0.0007(8)
C5 0.0201(8) 0.0211(9) 0.0260(9) 0.0053(7) -0.0028(7) -0.0015(7)
C8 0.0376(11) 0.0290(11) 0.0354(10) 0.0050(9) -0.0084(9) -0.0106(9)
C1 0.0284(9) 0.0236(9) 0.0227(8) 0.0002(8) 0.0006(7) 0.0016(7)
C7 0.0385(11) 0.0350(11) 0.0260(9) 0.0066(9) 0.0012(8) -0.0053(8)
C9 0.0273(10) 0.0241(10) 0.0445(11) -0.0005(8) -0.0056(8) -0.0034(9)
C16 0.0318(10) 0.0306(11) 0.0309(10) -0.0049(9) 0.0092(8) 0.0003(8)
C17 0.0492(13) 0.0299(11) 0.0396(11) -0.0130(10) 0.0139(10) -0.0048(9)

loop_
_atom_type_symbol
_atom_type_description
_atom_type_scat_dispersion_real
_atom_type_scat_dispersion_imag
_atom_type_scat_source
C C 0.0181 0.0091 'International Tables Vol C Tables 4.2.6.8 and 6.1.1.4'
H H 0.0000 0.0000 'International Tables Vol C Tables 4.2.6.8 and 6.1.1.4'
N N 0.0311 0.0180 'International Tables Vol C Tables 4.2.6.8 and 6.1.1.4'
O O 0.0492 0.0322 'International Tables Vol C Tables 4.2.6.8 and 6.1.1.4'
Cl Cl 0.3639 0.7018 'International Tables Vol C Tables 4.2.6.8 and 6.1.1.4'

loop_
_geom_angle_atom_site_label_1
_geom_angle_atom_site_label_2
_geom_angle_atom_site_label_3
_geom_angle_site_symmetry_1
_geom_angle_site_symmetry_3
_geom_angle
C11 N3 C12 . . 125.17(16)
C11 N3 H3 . . 117.4
C12 N3 H3 . . 117.4
N4 N4 C14 1 . 0(10)
N4 N4 C11 1 . 0(10)
C14 N4 C11 . . 117.31(15)
C4 N2 C3 . . 111.77(14)
C4 N2 H3N . . 109.3
C3 N2 H3N . . 109.3
C4 N2 H2N . . 109.3
C3 N2 H2N . . 109.3
H3N N2 H2N . . 107.9
O1 C11 N4 . 1 121.67(16)
O1 C11 N4 . . 121.67(16)
N4 C11 N4 1 . 0.00(14)
O1 C11 N3 . . 120.23(17)
N4 C11 N3 1 . 118.10(16)
N4 C11 N3 . . 118.10(16)
C5 N1 C2 . . 116.59(14)
C5 N1 C1 . . 114.83(15)
C2 N1 C1 . . 110.50(14)
N1 C2 C3 . . 109.78(14)
N1 C2 H2A . . 109.7
C3 C2 H2A . . 109.7
N1 C2 H2B . . 109.7
C3 C2 H2B . . 109.7
H2A C2 H2B . . 108.2
N2 C4 C1 . . 110.25(15)
N2 C4 H4A . . 109.6
C1 C4 H4A . . 109.6
N2 C4 H4B . . 109.6
C1 C4 H4B . . 109.6
H4A C4 H4B . . 108.1
N4 C14 N4 1 . 0.00(17)
N4 C14 C13 1 . 128.81(17)
N4 C14 C13 . . 128.81(17)
N4 C14 Cl1 1 . 111.18(13)
N4 C14 Cl1 . . 111.18(13)
C13 C14 Cl1 . . 120.01(14)
O2 C12 N3 . . 119.11(17)
O2 C12 C13 . . 124.56(17)
N3 C12 C13 . . 116.32(16)
C7 C6 C5 . . 120.48(19)
C7 C6 H6 . . 119.8
C5 C6 H6 . . 119.8
C14 C13 C12 . . 114.11(16)
C14 C13 C15 . . 128.36(17)
C12 C13 C15 . . 117.51(16)
N2 C3 C2 . . 109.92(15)
N2 C3 H3A . . 109.7
C2 C3 H3A . . 109.7
N2 C3 H3B . . 109.7
C2 C3 H3B . . 109.7
H3A C3 H3B . . 108.2
C9 C10 C5 . . 120.54(18)
C9 C10 H10 . . 119.7
C5 C10 H10 . . 119.7
C16 C15 C17 . . 113.20(18)
C16 C15 C13 . . 114.57(16)
C17 C15 C13 . . 112.72(16)
C16 C15 H15 . . 105.1
C17 C15 H15 . . 105.1
C13 C15 H15 . . 105.1
C10 C5 C6 . . 118.26(17)
C10 C5 N1 . . 119.06(16)
C6 C5 N1 . . 122.64(17)
C7 C8 C9 . . 119.04(19)
C7 C8 H8 . . 120.5
C9 C8 H8 . . 120.5
N1 C1 C4 . . 110.37(15)
N1 C1 H1A . . 109.6
C4 C1 H1A . . 109.6
N1 C1 H1B . . 109.6
C4 C1 H1B . . 109.6
H1A C1 H1B . . 108.1
C8 C7 C6 . . 120.75(19)
C8 C7 H7 . . 119.6
C6 C7 H7 . . 119.6
C10 C9 C8 . . 120.9(2)
C10 C9 H9 . . 119.5
C8 C9 H9 . . 119.5
C15 C16 H16A . . 109.5
C15 C16 H16B . . 109.5
H16A C16 H16B . . 109.5
C15 C16 H16C . . 109.5
H16A C16 H16C . . 109.5
H16B C16 H16C . . 109.5
C15 C17 H17A . . 109.5
C15 C17 H17B . . 109.5
H17A C17 H17B . . 109.5
C15 C17 H17C . . 109.5
H17A C17 H17C . . 109.5
H17B C17 H17C . . 109.5

loop_
_geom_bond_atom_site_label_1
_geom_bond_atom_site_label_2
_geom_bond_site_symmetry_2
_geom_bond_distance
Cl1 C14 . 1.7544(18)
O1 C11 . 1.246(2)
O2 C12 . 1.246(2)
N3 C11 . 1.379(2)
N3 C12 . 1.383(2)
N3 H3 . 0.8600
N4 N4 1 0.000(5)
N4 C14 . 1.346(2)
N4 C11 . 1.347(2)
N2 C4 . 1.485(2)
N2 C3 . 1.490(2)
N2 H3N . 0.8900
N2 H2N . 0.8900
C11 N4 1 1.347(2)
N1 C5 . 1.421(2)
N1 C2 . 1.460(2)
N1 C1 . 1.472(2)
C2 C3 . 1.513(2)
C2 H2A . 0.9700
C2 H2B . 0.9700
C4 C1 . 1.512(3)
C4 H4A . 0.9700
C4 H4B . 0.9700
C14 N4 1 1.346(2)
C14 C13 . 1.366(3)
C12 C13 . 1.442(3)
C6 C7 . 1.389(3)
C6 C5 . 1.399(3)
C6 H6 . 0.9300
C13 C15 . 1.519(3)
C3 H3A . 0.9700
C3 H3B . 0.9700
C10 C9 . 1.383(3)
C10 C5 . 1.397(3)
C10 H10 . 0.9300
C15 C16 . 1.511(3)
C15 C17 . 1.517(3)
C15 H15 . 0.9800
C8 C7 . 1.380(3)
C8 C9 . 1.384(3)
C8 H8 . 0.9300
C1 H1A . 0.9700
C1 H1B . 0.9700
C7 H7 . 0.9300
C9 H9 . 0.9300
C16 H16A . 0.9600
C16 H16B . 0.9600
C16 H16C . 0.9600
C17 H17A . 0.9600
C17 H17B . 0.9600
C17 H17C . 0.9600

loop_
_geom_hbond_atom_site_label_D
_geom_hbond_atom_site_label_H
_geom_hbond_atom_site_label_A
_geom_hbond_site_symmetry_A
_geom_hbond_distance_DH
_geom_hbond_distance_HA
_geom_hbond_distance_DA
_geom_hbond_angle_DHA
N2 H2N N4 1_555 0.89 1.93 2.813(2) 174
N2 H3N O1 4_545 0.89 1.84 2.705(2) 164
N3 H3 O2 7_575 0.86 1.98 2.834(2) 174
C3 H3A O2 6_675 0.97 2.54 3.394(2) 147

loop_
_geom_torsion_atom_site_label_1
_geom_torsion_atom_site_label_2
_geom_torsion_atom_site_label_3
_geom_torsion_atom_site_label_4
_geom_torsion_site_symmetry_1
_geom_torsion_site_symmetry_4
_geom_torsion
N4 N4 C11 O1 1 . 0.0(5)
C14 N4 C11 O1 . . -176.64(16)
C14 N4 C11 N4 . 1 0E1(10)
N4 N4 C11 N3 1 . 0.0(4)
C14 N4 C11 N3 . . 2.5(2)
C12 N3 C11 O1 . . 179.96(16)
C12 N3 C11 N4 . 1 0.8(3)
C12 N3 C11 N4 . . 0.8(3)
C5 N1 C2 C3 . . -165.61(15)
C1 N1 C2 C3 . . 60.88(19)
C3 N2 C4 C1 . . -54.5(2)
C11 N4 C14 N4 . 1 0E1(10)
N4 N4 C14 C13 1 . 0.0(3)
C11 N4 C14 C13 . . -2.5(3)
N4 N4 C14 Cl1 1 . 0.0(3)
C11 N4 C14 Cl1 . . 177.09(13)
C11 N3 C12 O2 . . 176.56(16)
C11 N3 C12 C13 . . -4.2(3)
N4 C14 C13 C12 1 . -0.9(3)
N4 C14 C13 C12 . . -0.9(3)
Cl1 C14 C13 C12 . . 179.55(12)
N4 C14 C13 C15 1 . 177.27(17)
N4 C14 C13 C15 . . 177.27(17)
Cl1 C14 C13 C15 . . -2.3(3)
O2 C12 C13 C14 . . -176.82(17)
N3 C12 C13 C14 . . 4.0(2)
O2 C12 C13 C15 . . 4.8(3)
N3 C12 C13 C15 . . -174.41(15)
C4 N2 C3 C2 . . 55.49(19)
N1 C2 C3 N2 . . -58.11(19)
C14 C13 C15 C16 . . 65.7(3)
C12 C13 C15 C16 . . -116.20(19)
C14 C13 C15 C17 . . -65.7(3)
C12 C13 C15 C17 . . 112.4(2)
C9 C10 C5 C6 . . 1.1(3)
C9 C10 C5 N1 . . -176.58(17)
C7 C6 C5 C10 . . -1.1(3)
C7 C6 C5 N1 . . 176.42(17)
C2 N1 C5 C10 . . 164.11(16)
C1 N1 C5 C10 . . -64.4(2)
C2 N1 C5 C6 . . -13.4(2)
C1 N1 C5 C6 . . 118.11(19)
C5 N1 C1 C4 . . 165.63(15)
C2 N1 C1 C4 . . -59.98(19)
N2 C4 C1 N1 . . 56.0(2)
C9 C8 C7 C6 . . 0.4(3)
C5 C6 C7 C8 . . 0.4(3)
C5 C10 C9 C8 . . -0.3(3)
C7 C8 C9 C10 . . -0.5(3)

_cod_database_fobs_code 2240947
